data_7026909
loop_
_publ_author_name
'Cuevas, Alicia'
'Kremer, Carlos'
'Suescun, Leopoldo'
'Mombr\'u, Alvaro W'
'Lloret, Francesc'
'Julve, Miguel'
'Faus, Juan'

_publ_section_title
;
 Magneto-structural studies on heterobimetallic malonate-bridged
 M(II)Re(IV) complexes (M = Mn, Co, Ni and Cu).
;
_journal_issue 47
_journal_name_full 'Dalton transactions (Cambridge, England : 2003)'
_journal_page_first 11403
_journal_page_last 11411
_journal_paper_doi 10.1039/c0dt00879f
_journal_volume 39
_journal_year 2010
_chemical_formula_moiety 'C27 H18 Br4 Cu N4 O4 Re, 0.25(H2 O)'
_chemical_formula_sum 'C27 H18.5 Br4 Cu N4 O4.25 Re'
_chemical_formula_weight 1036.34
_chemical_name_common
;
mu-malonate-bis(1,10phenanthroline)copper(ii)-
tetrabromorhenium(IV) - water (1/0.25)
;
_chemical_name_systematic
;
\m-malonate-bis(1,10phenanthroline)copper(II)-tetrabromorhenium(IV) - water
(1/0.25)
;
_space_group_IT_number 14
_symmetry_cell_setting monoclinic
_symmetry_space_group_name_Hall '-P 2yab'
_symmetry_space_group_name_H-M 'P 1 21/a 1'
_atom_sites_solution_hydrogens geom
_atom_sites_solution_primary direct
_atom_sites_solution_secondary difmap
_audit_creation_date 2004-09-07T19:02:25-00:00
_audit_creation_method 'WinGX routine CIF_UPDATE'
_cell_angle_alpha 90
_cell_angle_beta 94.104(12)
_cell_angle_gamma 90
_cell_formula_units_Z 4
_cell_length_a 12.602(3)
_cell_length_b 14.201(13)
_cell_length_c 16.0894(14)
_cell_measurement_reflns_used 20
_cell_measurement_temperature 293(2)
_cell_measurement_theta_max 18.22
_cell_measurement_theta_min 15.40
_cell_volume 2872(3)
_computing_cell_refinement 'MSC/AFC Diffractometer Software, 1993'
_computing_data_collection 'MSC/AFC Diffractometer Software, 1993'
_computing_data_reduction 'MSC/AFC Diffractometer Software, 1993'
_computing_molecular_graphics 'Ortep-3 for Windows (Farrugia, 1997)'
_computing_publication_material 'WinGX publication routines (Farrugia, 1999)'
_computing_structure_refinement 'SHELXL-97 (Sheldrick, 1997)'
_computing_structure_solution 'SHELXS-97 (Sheldrick, 1990)'
_diffrn_ambient_temperature 293(2)
_diffrn_measured_fraction_theta_full 0.999
_diffrn_measured_fraction_theta_max 0.999
_diffrn_measurement_device_type 'Rigaku AFC-7S'
_diffrn_measurement_method \q/2\q
_diffrn_radiation_monochromator graphite
_diffrn_radiation_type MoK\a
_diffrn_radiation_wavelength 0.71073
_diffrn_reflns_av_R_equivalents 0.0445
_diffrn_reflns_av_unetI/netI 0.0601
_diffrn_reflns_limit_h_max 1
_diffrn_reflns_limit_h_min -16
_diffrn_reflns_limit_k_max 18
_diffrn_reflns_limit_k_min -1
_diffrn_reflns_limit_l_max 20
_diffrn_reflns_limit_l_min -20
_diffrn_reflns_number 8083
_diffrn_reflns_theta_full 27.53
_diffrn_reflns_theta_max 27.53
_diffrn_reflns_theta_min 2.16
_diffrn_standards_decay_% 7
_diffrn_standards_interval_count 150
_diffrn_standards_number 3
_exptl_absorpt_coefficient_mu 10.56
_exptl_absorpt_correction_T_max 0.149
_exptl_absorpt_correction_T_min 0.093
_exptl_absorpt_correction_type psi-scan
_exptl_absorpt_process_details 'MSC/AFC Diffractometer Software, 1993'
_exptl_crystal_colour green
_exptl_crystal_density_diffrn 2.397
_exptl_crystal_density_method 'not measured'
_exptl_crystal_description 'irregular block'
_exptl_crystal_F_000 1948
_exptl_crystal_size_max 0.25
_exptl_crystal_size_mid 0.2
_exptl_crystal_size_min 0.18
_refine_diff_density_max 3.124
_refine_diff_density_min -1.969
_refine_diff_density_rms 0.199
_refine_ls_extinction_method none
_refine_ls_goodness_of_fit_ref 1.054
_refine_ls_hydrogen_treatment mixed
_refine_ls_matrix_type full
_refine_ls_number_parameters 374
_refine_ls_number_reflns 6608
_refine_ls_number_restraints 0
_refine_ls_restrained_S_all 1.054
_refine_ls_R_factor_all 0.0864
_refine_ls_R_factor_gt 0.0465
_refine_ls_shift/su_max 0.001
_refine_ls_shift/su_mean 0
_refine_ls_structure_factor_coef Fsqd
_refine_ls_weighting_details 'calc w=1/[\s^2^(Fo^2^)+(0.0793P)^2^+2.8569P] where P=(Fo^2^+2Fc^2^)/3'
_refine_ls_weighting_scheme calc
_refine_ls_wR_factor_gt 0.1216
_refine_ls_wR_factor_ref 0.139
_reflns_number_gt 4465
_reflns_number_total 6608
_reflns_threshold_expression >2sigma(I)
_cod_data_source_file c0dt00879f.txt
_cod_data_source_block cmp5
_cod_original_sg_symbol_H-M 'P 21/a'
_cod_original_formula_sum 'C27 H18.50 Br4 Cu N4 O4.25 Re'
_cod_database_code 7026909

loop_
_symmetry_equiv_pos_as_xyz
'x, y, z'
'-x+1/2, y+1/2, -z'
'-x, -y, -z'
'x-1/2, -y-1/2, z'

loop_
_atom_site_label
_atom_site_type_symbol
_atom_site_fract_x
_atom_site_fract_y
_atom_site_fract_z
_atom_site_U_iso_or_equiv
_atom_site_adp_type
_atom_site_occupancy
_atom_site_symmetry_multiplicity
_atom_site_calc_flag
_atom_site_refinement_flags
Re1 Re 0.46137(2) 0.44669(3) 0.256906(19) 0.03770(12) Uani 1 1 d .
Br2 Br 0.38613(7) 0.28613(7) 0.23186(6) 0.0563(3) Uani 1 1 d .
Br4 Br 0.47936(10) 0.41382(8) 0.40999(6) 0.0644(3) Uani 1 1 d .
Br3 Br 0.43154(11) 0.48652(11) 0.10633(6) 0.0786(4) Uani 1 1 d .
Br1 Br 0.64581(7) 0.39526(9) 0.24092(8) 0.0741(4) Uani 1 1 d .
O1 O 0.3115(4) 0.4995(4) 0.2707(3) 0.0358(12) Uani 1 1 d .
O2 O 0.5124(4) 0.5811(5) 0.2794(4) 0.0448(14) Uani 1 1 d .
Cu1 Cu 0.07663(7) 0.51986(7) 0.24128(5) 0.0355(2) Uani 1 1 d .
O3 O 0.1931(4) 0.5979(4) 0.3122(3) 0.0377(12) Uani 1 1 d .
O4 O 0.5218(5) 0.7161(4) 0.3459(4) 0.0483(14) Uani 1 1 d .
N11 N 0.1044(5) 0.4323(5) 0.1445(4) 0.0353(14) Uani 1 1 d .
C1 C 0.2854(5) 0.5720(6) 0.3124(4) 0.0325(16) Uani 1 1 d .
N12 N 0.0849(5) 0.6176(5) 0.1530(4) 0.0376(15) Uani 1 1 d .
N22 N 0.0742(5) 0.4249(5) 0.3304(4) 0.0355(14) Uani 1 1 d .
C3 C 0.4740(5) 0.6445(6) 0.3280(4) 0.0341(16) Uani 1 1 d .
C2 C 0.3689(6) 0.6252(6) 0.3643(4) 0.0349(16) Uani 1 1 d .
H2A H 0.3835 0.5907 0.4159 0.042 Uiso 1 1 calc R
H2B H 0.3386 0.6853 0.3788 0.042 Uiso 1 1 calc R
N21 N -0.0672(5) 0.5593(5) 0.2887(4) 0.0325(13) Uani 1 1 d .
C211 C -0.0104(6) 0.4327(5) 0.3782(4) 0.0319(15) Uani 1 1 d .
C212 C -0.0863(5) 0.5051(6) 0.3552(4) 0.0327(16) Uani 1 1 d .
C111 C 0.1129(6) 0.5810(6) 0.0790(4) 0.0359(17) Uani 1 1 d .
C24 C -0.1760(6) 0.5157(7) 0.4014(5) 0.0406(19) Uani 1 1 d .
C112 C 0.1231(5) 0.4810(6) 0.0751(4) 0.0352(16) Uani 1 1 d .
C15 C 0.1703(7) 0.4990(7) -0.0689(5) 0.049(2) Uani 1 1 d .
H15 H 0.1897 0.4723 -0.1184 0.058 Uiso 1 1 calc R
C17 C 0.1294(6) 0.6379(6) 0.0099(5) 0.0378(18) Uani 1 1 d .
C14 C 0.1513(6) 0.4382(6) 0.0002(5) 0.0383(18) Uani 1 1 d .
C210 C 0.1480(7) 0.3602(6) 0.3529(5) 0.045(2) Uani 1 1 d .
H210 H 0.2061 0.3541 0.3207 0.054 Uiso 1 1 calc R
C29 C 0.1426(7) 0.3023(7) 0.4209(6) 0.052(2) Uani 1 1 d .
H29 H 0.1962 0.2587 0.4341 0.063 Uiso 1 1 calc R
C11 C 0.1096(6) 0.3388(7) 0.1413(5) 0.0437(19) Uani 1 1 d .
H11 H 0.0964 0.3041 0.1885 0.052 Uiso 1 1 calc R
C12 C 0.1345(6) 0.2907(7) 0.0685(5) 0.048(2) Uani 1 1 d .
H12 H 0.1368 0.2253 0.0678 0.058 Uiso 1 1 calc R
C27 C -0.0214(6) 0.3761(6) 0.4483(5) 0.0393(18) Uani 1 1 d .
C18 C 0.1134(6) 0.7337(7) 0.0178(6) 0.049(2) Uani 1 1 d .
H18 H 0.1198 0.7728 -0.0279 0.059 Uiso 1 1 calc R
C13 C 0.1551(6) 0.3409(7) -0.0007(5) 0.050(2) Uani 1 1 d .
H13 H 0.1718 0.3095 -0.0488 0.060 Uiso 1 1 calc R
C110 C 0.0752(6) 0.7098(6) 0.1604(5) 0.0439(19) Uani 1 1 d .
H110 H 0.0597 0.7348 0.2116 0.053 Uiso 1 1 calc R
C28 C 0.0566(7) 0.3094(6) 0.4697(5) 0.0445(19) Uani 1 1 d .
H28 H 0.0512 0.2704 0.5156 0.053 Uiso 1 1 calc R
C21 C -0.1379(6) 0.6249(7) 0.2677(5) 0.0422(19) Uani 1 1 d .
H21 H -0.1268 0.6622 0.2217 0.051 Uiso 1 1 calc R
C19 C 0.0878(7) 0.7721(7) 0.0927(6) 0.052(2) Uani 1 1 d .
H19 H 0.0791 0.8367 0.0987 0.063 Uiso 1 1 calc R
C25 C -0.1866(7) 0.4555(8) 0.4726(5) 0.053(2) Uani 1 1 d .
H25 H -0.2459 0.4623 0.5033 0.063 Uiso 1 1 calc R
C26 C -0.1148(7) 0.3910(7) 0.4955(5) 0.051(2) Uani 1 1 d .
H26 H -0.1238 0.3544 0.5424 0.062 Uiso 1 1 calc R
C16 C 0.1608(7) 0.5936(8) -0.0641(5) 0.048(2) Uani 1 1 d .
H16 H 0.1749 0.6304 -0.1098 0.058 Uiso 1 1 calc R
C23 C -0.2482(6) 0.5866(8) 0.3769(6) 0.051(2) Uani 1 1 d .
H23 H -0.3088 0.5960 0.4056 0.061 Uiso 1 1 calc R
C22 C -0.2288(6) 0.6416(7) 0.3106(6) 0.047(2) Uani 1 1 d .
H22 H -0.2755 0.6899 0.2940 0.056 Uiso 1 1 calc R
O1W O 0.336(2) 0.684(2) 0.1517(17) 0.064(7) Uiso 0.25 1 d P

loop_
_atom_site_aniso_label
_atom_site_aniso_U_11
_atom_site_aniso_U_22
_atom_site_aniso_U_33
_atom_site_aniso_U_23
_atom_site_aniso_U_13
_atom_site_aniso_U_12
Re1 0.03381(16) 0.0417(2) 0.03855(18) -0.01708(15) 0.00966(11) -0.00336(14)
Br2 0.0495(4) 0.0457(5) 0.0756(6) -0.0278(5) 0.0165(4) -0.0073(4)
Br4 0.0962(7) 0.0522(6) 0.0432(5) -0.0050(4) -0.0053(5) 0.0233(6)
Br3 0.1050(9) 0.0978(10) 0.0346(5) -0.0092(6) 0.0152(5) -0.0312(8)
Br1 0.0379(4) 0.0749(8) 0.1117(9) -0.0527(7) 0.0202(5) -0.0026(4)
O1 0.034(2) 0.031(3) 0.043(3) -0.013(2) 0.009(2) 0.001(2)
O2 0.036(3) 0.052(4) 0.047(3) -0.014(3) 0.013(2) -0.007(3)
Cu1 0.0413(5) 0.0373(5) 0.0293(4) 0.0046(4) 0.0126(4) 0.0002(4)
O3 0.033(2) 0.038(3) 0.042(3) -0.003(3) 0.005(2) 0.002(2)
O4 0.051(3) 0.036(3) 0.060(4) -0.009(3) 0.017(3) -0.016(3)
N11 0.035(3) 0.037(4) 0.034(3) 0.004(3) 0.009(2) 0.005(3)
C1 0.033(3) 0.034(4) 0.031(3) 0.005(3) 0.005(3) -0.006(3)
N12 0.040(3) 0.040(4) 0.034(3) 0.002(3) 0.010(3) -0.001(3)
N22 0.040(3) 0.038(4) 0.029(3) 0.002(3) 0.007(2) -0.001(3)
C3 0.036(4) 0.038(5) 0.029(3) 0.004(3) 0.007(3) -0.002(3)
C2 0.041(4) 0.031(4) 0.034(4) -0.005(3) 0.014(3) 0.004(3)
N21 0.034(3) 0.036(4) 0.028(3) 0.002(3) 0.005(2) -0.003(3)
C211 0.035(3) 0.031(4) 0.030(3) -0.001(3) 0.005(3) -0.008(3)
C212 0.026(3) 0.045(5) 0.027(3) -0.002(3) 0.003(3) -0.010(3)
C111 0.035(4) 0.044(5) 0.029(3) 0.001(3) 0.000(3) -0.003(3)
C24 0.032(4) 0.056(5) 0.036(4) -0.001(4) 0.012(3) -0.013(4)
C112 0.030(3) 0.044(5) 0.031(4) 0.002(3) 0.000(3) -0.004(3)
C15 0.055(5) 0.065(7) 0.027(4) -0.005(4) 0.008(3) -0.006(5)
C17 0.037(4) 0.046(5) 0.031(4) 0.012(3) 0.005(3) -0.001(3)
C14 0.034(4) 0.046(5) 0.034(4) -0.008(4) 0.004(3) 0.003(3)
C210 0.052(5) 0.039(5) 0.046(4) 0.010(4) 0.009(4) 0.000(4)
C29 0.063(5) 0.039(5) 0.053(5) 0.010(4) -0.003(4) 0.005(4)
C11 0.039(4) 0.047(5) 0.044(4) 0.010(4) 0.002(3) 0.000(4)
C12 0.049(4) 0.040(5) 0.056(5) -0.009(4) 0.000(4) 0.011(4)
C27 0.051(4) 0.038(5) 0.030(4) 0.006(3) 0.007(3) -0.010(4)
C18 0.043(4) 0.055(6) 0.051(5) 0.023(5) 0.009(4) -0.003(4)
C13 0.048(4) 0.061(6) 0.042(4) -0.012(4) 0.003(4) 0.019(4)
C110 0.047(4) 0.038(5) 0.048(5) -0.001(4) 0.013(3) -0.001(4)
C28 0.060(5) 0.034(5) 0.039(4) 0.008(4) -0.001(4) -0.004(4)
C21 0.040(4) 0.046(5) 0.040(4) 0.005(4) -0.002(3) 0.001(4)
C19 0.057(5) 0.042(5) 0.059(5) 0.007(5) 0.008(4) -0.004(4)
C25 0.050(5) 0.069(7) 0.042(4) -0.001(5) 0.026(4) -0.006(5)
C26 0.065(5) 0.058(6) 0.033(4) 0.012(4) 0.016(4) -0.015(5)
C16 0.053(5) 0.064(7) 0.030(4) 0.005(4) 0.015(3) -0.009(4)
C23 0.030(4) 0.070(7) 0.055(5) -0.021(5) 0.009(3) -0.003(4)
C22 0.035(4) 0.051(6) 0.054(5) -0.008(4) 0.001(3) 0.001(4)

loop_
_atom_type_symbol
_atom_type_description
_atom_type_scat_dispersion_real
_atom_type_scat_dispersion_imag
_atom_type_scat_source
C C 0.0033 0.0016 'International Tables Vol C Tables 4.2.6.8 and 6.1.1.4'
H H 0 0 'International Tables Vol C Tables 4.2.6.8 and 6.1.1.4'
Br Br -0.2901 2.4595 'International Tables Vol C Tables 4.2.6.8 and 6.1.1.4'
Cu Cu 0.3201 1.2651 'International Tables Vol C Tables 4.2.6.8 and 6.1.1.4'
N N 0.0061 0.0033 'International Tables Vol C Tables 4.2.6.8 and 6.1.1.4'
O O 0.0106 0.006 'International Tables Vol C Tables 4.2.6.8 and 6.1.1.4'
Re Re -1.0185 7.231 'International Tables Vol C Tables 4.2.6.8 and 6.1.1.4'

loop_
_geom_angle_atom_site_label_1
_geom_angle_atom_site_label_2
_geom_angle_atom_site_label_3
_geom_angle
O2 Re1 O1 85.4(2)
O2 Re1 Br1 90.46(15)
O1 Re1 Br1 175.85(15)
O2 Re1 Br3 89.09(17)
O1 Re1 Br3 86.94(15)
Br1 Re1 Br3 92.50(5)
O2 Re1 Br2 175.92(15)
O1 Re1 Br2 90.52(15)
Br1 Re1 Br2 93.60(5)
Br3 Re1 Br2 91.22(5)
O2 Re1 Br4 89.68(17)
O1 Re1 Br4 88.89(15)
Br1 Re1 Br4 91.59(5)
Br3 Re1 Br4 175.74(4)
Br2 Re1 Br4 89.72(4)
C1 O1 Re1 128.3(5)
C3 O2 Re1 128.7(5)
N22 Cu1 N12 177.6(3)
N22 Cu1 N11 98.7(3)
N12 Cu1 N11 82.0(3)
N22 Cu1 N21 81.9(3)
N12 Cu1 N21 99.5(3)
N11 Cu1 N21 129.9(2)
N22 Cu1 O3 90.7(2)
N12 Cu1 O3 87.1(2)
N11 Cu1 O3 125.6(2)
N21 Cu1 O3 104.4(2)
C1 O3 Cu1 117.9(5)
C11 N11 C112 117.9(7)
C11 N11 Cu1 130.5(6)
C112 N11 Cu1 111.6(6)
O3 C1 O1 121.4(7)
O3 C1 C2 118.7(7)
O1 C1 C2 120.0(6)
C110 N12 C111 119.1(7)
C110 N12 Cu1 128.0(6)
C111 N12 Cu1 112.7(6)
C210 N22 C211 117.4(7)
C210 N22 Cu1 128.3(5)
C211 N22 Cu1 114.1(5)
O4 C3 O2 121.5(7)
O4 C3 C2 119.8(7)
O2 C3 C2 118.6(7)
C1 C2 C3 118.4(6)
C1 C2 H2A 107.7
C3 C2 H2A 107.7
C1 C2 H2B 107.7
C3 C2 H2B 107.7
H2A C2 H2B 107.1
C21 N21 C212 116.7(7)
C21 N21 Cu1 133.2(5)
C212 N21 Cu1 110.1(5)
N22 C211 C27 122.3(7)
N22 C211 C212 116.6(6)
C27 C211 C212 121.1(7)
N21 C212 C24 123.5(7)
N21 C212 C211 117.3(6)
C24 C212 C211 119.2(7)
N12 C111 C17 122.2(8)
N12 C111 C112 116.5(7)
C17 C111 C112 121.3(7)
C23 C24 C212 117.5(8)
C23 C24 C25 123.8(7)
C212 C24 C25 118.7(8)
N11 C112 C14 123.6(8)
N11 C112 C111 116.9(7)
C14 C112 C111 119.6(7)
C16 C15 C14 122.0(8)
C16 C15 H15 119.0
C14 C15 H15 119.0
C18 C17 C111 117.6(8)
C18 C17 C16 124.2(8)
C111 C17 C16 118.2(8)
C13 C14 C112 116.7(8)
C13 C14 C15 125.6(8)
C112 C14 C15 117.7(8)
N22 C210 C29 123.5(8)
N22 C210 H210 118.2
C29 C210 H210 118.2
C210 C29 C28 119.5(8)
C210 C29 H29 120.2
C28 C29 H29 120.2
N11 C11 C12 122.0(8)
N11 C11 H11 119.0
C12 C11 H11 119.0
C13 C12 C11 119.5(9)
C13 C12 H12 120.2
C11 C12 H12 120.2
C28 C27 C211 118.8(7)
C28 C27 C26 123.5(8)
C211 C27 C26 117.7(8)
C19 C18 C17 120.9(8)
C19 C18 H18 119.6
C17 C18 H18 119.6
C12 C13 C14 120.3(8)
C12 C13 H13 119.9
C14 C13 H13 119.9
N12 C110 C19 122.1(8)
N12 C110 H110 119.0
C19 C110 H110 119.0
C29 C28 C27 118.5(8)
C29 C28 H28 120.8
C27 C28 H28 120.8
N21 C21 C22 123.8(8)
N21 C21 H21 118.1
C22 C21 H21 118.1
C18 C19 C110 118.0(9)
C18 C19 H19 121.0
C110 C19 H19 121.0
C26 C25 C24 122.1(8)
C26 C25 H25 119.0
C24 C25 H25 119.0
C25 C26 C27 121.1(8)
C25 C26 H26 119.4
C27 C26 H26 119.4
C15 C16 C17 121.2(8)
C15 C16 H16 119.4
C17 C16 H16 119.4
C22 C23 C24 119.1(8)
C22 C23 H23 120.4
C24 C23 H23 120.4
C23 C22 C21 119.2(8)
C23 C22 H22 120.4
C21 C22 H22 120.4

loop_
_geom_bond_atom_site_label_1
_geom_bond_atom_site_label_2
_geom_bond_distance
Re1 O2 2.038(6)
Re1 O1 2.059(5)
Re1 Br1 2.4673(11)
Re1 Br3 2.490(3)
Re1 Br2 2.491(2)
Re1 Br4 2.501(3)
O1 C1 1.284(9)
O2 C3 1.308(9)
Cu1 N22 1.970(6)
Cu1 N12 1.994(7)
Cu1 N11 2.042(7)
Cu1 N21 2.093(6)
Cu1 O3 2.109(5)
O3 C1 1.220(9)
O4 C3 1.206(10)
N11 C11 1.330(11)
N11 C112 1.349(10)
C1 C2 1.500(10)
N12 C110 1.322(11)
N12 C111 1.368(10)
N22 C210 1.338(11)
N22 C211 1.363(9)
C3 C2 1.510(10)
C2 H2A 0.9700
C2 H2B 0.9700
N21 C21 1.316(10)
N21 C212 1.354(9)
C211 C27 1.401(10)
C211 C212 1.434(11)
C212 C24 1.404(9)
C111 C17 1.402(10)
C111 C112 1.428(13)
C24 C23 1.394(14)
C24 C25 1.444(12)
C112 C14 1.417(11)
C15 C16 1.351(15)
C15 C14 1.442(12)
C15 H15 0.9300
C17 C18 1.382(14)
C17 C16 1.428(12)
C14 C13 1.383(13)
C210 C29 1.375(12)
C210 H210 0.9300
C29 C28 1.386(12)
C29 H29 0.9300
C11 C12 1.410(12)
C11 H11 0.9300
C12 C13 1.363(13)
C12 H12 0.9300
C27 C28 1.390(12)
C27 C26 1.460(11)
C18 C19 1.382(13)
C18 H18 0.9300
C13 H13 0.9300
C110 C19 1.421(12)
C110 H110 0.9300
C28 H28 0.9300
C21 C22 1.400(11)
C21 H21 0.9300
C19 H19 0.9300
C25 C26 1.322(14)
C25 H25 0.9300
C26 H26 0.9300
C16 H16 0.9300
C23 C22 1.359(13)
C23 H23 0.9300
C22 H22 0.9300

loop_
_geom_torsion_atom_site_label_1
_geom_torsion_atom_site_label_2
_geom_torsion_atom_site_label_3
_geom_torsion_atom_site_label_4
_geom_torsion
O2 Re1 O1 C1 -25.7(6)
Br3 Re1 O1 C1 -115.0(6)
Br2 Re1 O1 C1 153.8(6)
Br4 Re1 O1 C1 64.1(6)
O1 Re1 O2 C3 33.7(6)
Br1 Re1 O2 C3 -146.8(6)
Br3 Re1 O2 C3 120.7(6)
Br4 Re1 O2 C3 -55.2(6)
N22 Cu1 O3 C1 80.3(6)
N12 Cu1 O3 C1 -98.9(6)
N11 Cu1 O3 C1 -20.9(6)
N21 Cu1 O3 C1 162.1(5)
N22 Cu1 N11 C11 5.4(7)
N12 Cu1 N11 C11 -176.9(7)
N21 Cu1 N11 C11 -81.3(8)
O3 Cu1 N11 C11 102.5(7)
N22 Cu1 N11 C112 -172.4(5)
N12 Cu1 N11 C112 5.3(5)
N21 Cu1 N11 C112 101.0(5)
O3 Cu1 N11 C112 -75.3(5)
Cu1 O3 C1 O1 0.0(9)
Cu1 O3 C1 C2 -178.4(5)
Re1 O1 C1 O3 176.7(5)
Re1 O1 C1 C2 -4.9(10)
N11 Cu1 N12 C110 -179.6(7)
N21 Cu1 N12 C110 51.2(7)
O3 Cu1 N12 C110 -53.0(7)
N11 Cu1 N12 C111 -5.3(5)
N21 Cu1 N12 C111 -134.6(5)
O3 Cu1 N12 C111 121.2(5)
N11 Cu1 N22 C210 53.7(8)
N21 Cu1 N22 C210 -177.0(8)
O3 Cu1 N22 C210 -72.5(7)
N11 Cu1 N22 C211 -131.8(5)
N21 Cu1 N22 C211 -2.5(5)
O3 Cu1 N22 C211 102.0(5)
Re1 O2 C3 O4 168.1(6)
Re1 O2 C3 C2 -10.0(10)
O3 C1 C2 C3 -138.6(7)
O1 C1 C2 C3 43.0(10)
O4 C3 C2 C1 146.9(8)
O2 C3 C2 C1 -35.0(10)
N22 Cu1 N21 C21 -179.1(8)
N12 Cu1 N21 C21 2.9(8)
N11 Cu1 N21 C21 -84.5(8)
O3 Cu1 N21 C21 92.3(8)
N22 Cu1 N21 C212 2.3(5)
N12 Cu1 N21 C212 -175.8(5)
N11 Cu1 N21 C212 96.8(5)
O3 Cu1 N21 C212 -86.3(5)
C210 N22 C211 C27 0.1(11)
Cu1 N22 C211 C27 -175.1(6)
C210 N22 C211 C212 177.4(7)
Cu1 N22 C211 C212 2.3(8)
C21 N21 C212 C24 0.0(11)
Cu1 N21 C212 C24 178.9(6)
C21 N21 C212 C211 179.4(7)
Cu1 N21 C212 C211 -1.8(8)
N22 C211 C212 N21 -0.2(10)
C27 C211 C212 N21 177.1(7)
N22 C211 C212 C24 179.2(7)
C27 C211 C212 C24 -3.4(11)
C110 N12 C111 C17 -1.4(11)
Cu1 N12 C111 C17 -176.2(5)
C110 N12 C111 C112 179.4(7)
Cu1 N12 C111 C112 4.6(8)
N21 C212 C24 C23 -0.3(12)
C211 C212 C24 C23 -179.7(7)
N21 C212 C24 C25 -178.3(7)
C211 C212 C24 C25 2.3(11)
C11 N11 C112 C14 -2.2(11)
Cu1 N11 C112 C14 175.9(6)
C11 N11 C112 C111 177.5(7)
Cu1 N11 C112 C111 -4.4(8)
N12 C111 C112 N11 0.0(10)
C17 C111 C112 N11 -179.3(6)
N12 C111 C112 C14 179.7(6)
C17 C111 C112 C14 0.4(11)
N12 C111 C17 C18 -2.0(11)
C112 C111 C17 C18 177.2(7)
N12 C111 C17 C16 178.6(7)
C112 C111 C17 C16 -2.2(11)
N11 C112 C14 C13 2.6(11)
C111 C112 C14 C13 -177.1(7)
N11 C112 C14 C15 -179.3(7)
C111 C112 C14 C15 1.1(10)
C16 C15 C14 C13 177.3(9)
C16 C15 C14 C112 -0.8(12)
C211 N22 C210 C29 -0.2(13)
Cu1 N22 C210 C29 174.2(7)
N22 C210 C29 C28 0.4(14)
C112 N11 C11 C12 0.5(11)
Cu1 N11 C11 C12 -177.2(5)
N11 C11 C12 C13 0.7(12)
N22 C211 C27 C28 -0.3(12)
C212 C211 C27 C28 -177.5(7)
N22 C211 C27 C26 179.4(7)
C212 C211 C27 C26 2.2(11)
C111 C17 C18 C19 3.6(12)
C16 C17 C18 C19 -177.0(8)
C11 C12 C13 C14 -0.2(12)
C112 C14 C13 C12 -1.3(12)
C15 C14 C13 C12 -179.3(8)
C111 N12 C110 C19 3.1(12)
Cu1 N12 C110 C19 177.0(6)
C210 C29 C28 C27 -0.6(14)
C211 C27 C28 C29 0.6(12)
C26 C27 C28 C29 -179.1(8)
C212 N21 C21 C22 1.0(12)
Cu1 N21 C21 C22 -177.6(6)
C17 C18 C19 C110 -2.0(12)
N12 C110 C19 C18 -1.5(13)
C23 C24 C25 C26 -177.8(10)
C212 C24 C25 C26 0.0(14)
C24 C25 C26 C27 -1.3(15)
C28 C27 C26 C25 179.9(9)
C211 C27 C26 C25 0.2(14)
C14 C15 C16 C17 -1.1(13)
C18 C17 C16 C15 -176.9(8)
C111 C17 C16 C15 2.6(12)
C212 C24 C23 C22 -0.2(13)
C25 C24 C23 C22 177.7(8)
C24 C23 C22 C21 1.1(13)
N21 C21 C22 C23 -1.5(13)
